data_4065926
loop_
_publ_author_name
'Arita, Manabu'
'Naka, Kensuke'
'Shimamoto, Tatsuo'
'Yumura, Takashi'
'Nakahashi, Akiko'
'Morisaki, Yasuhiro'
'Chujo, Yoshiki'

_publ_section_title
;
 1,4-Dihydro-1,4-diarsinine-Bridged Dinucleartrans-Dihaloplatinum(II)
 Complexes: Synthesis and Controlled Pt&#x2212;Pt Interaction by Halogen
 Substitution Induced Conformational Change&#x00A7;
;
_journal_issue 21
_journal_name_full Organometallics
_journal_page_first 4992
_journal_paper_doi 10.1021/om100201x
_journal_volume 29
_journal_year 2010
_chemical_formula_sum 'C28 H36 As4 Cl2 O16 Pt'
_chemical_formula_weight 1194.24
_chemical_name_systematic
; 
 ? 
;
_space_group_IT_number 2
_symmetry_cell_setting triclinic
_symmetry_space_group_name_Hall '-P 1'
_symmetry_space_group_name_H-M 'P -1'
_atom_sites_solution_hydrogens geom
_atom_sites_solution_primary direct
_atom_sites_solution_secondary difmap
_audit_creation_method SHELXL-97
_cell_angle_alpha 106.649(16)
_cell_angle_beta 105.276(15)
_cell_angle_gamma 107.580(10)
_cell_formula_units_Z 2
_cell_length_a 10.982(2)
_cell_length_b 13.792(3)
_cell_length_c 15.089(5)
_cell_measurement_temperature 93(2)
_cell_volume 1928.0(9)
_computing_cell_refinement PROCESS-AUTO
_computing_data_collection PROCESS-AUTO
_computing_data_reduction 'Yadokari-XG (Wakita, 2000)'
_computing_molecular_graphics 'Yadokari-XG (Wakita, 2000)'
_computing_publication_material 'Yadokari-XG (Wakita, 2000)'
_computing_structure_refinement 'SHELXL-97 (Sheldrick, 1997)'
_computing_structure_solution 'Dirdif99.2(Beurskens et al., 1999)'
_diffrn_ambient_temperature 93(2)
_diffrn_measured_fraction_theta_full 0.954
_diffrn_measured_fraction_theta_max 0.954
_diffrn_radiation_monochromator graphite
_diffrn_radiation_source 'fine-focus sealed tube'
_diffrn_radiation_type MoK\a
_diffrn_radiation_wavelength 0.71075
_diffrn_reflns_av_R_equivalents 0.0556
_diffrn_reflns_av_sigmaI/netI 0.0570
_diffrn_reflns_limit_h_max 13
_diffrn_reflns_limit_h_min -14
_diffrn_reflns_limit_k_max 17
_diffrn_reflns_limit_k_min -17
_diffrn_reflns_limit_l_max 19
_diffrn_reflns_limit_l_min -19
_diffrn_reflns_number 18372
_diffrn_reflns_theta_full 27.47
_diffrn_reflns_theta_max 27.47
_diffrn_reflns_theta_min 3.04
_exptl_absorpt_coefficient_mu 7.251
_exptl_absorpt_correction_T_max 0.5308
_exptl_absorpt_correction_T_min 0.0976
_exptl_absorpt_correction_type multi-scan
_exptl_absorpt_process_details
;
    Higashi, T. (1995). Program for Absorption Correction.
    Rigaku Corporation, Tokyo, Japan.
;
_exptl_crystal_density_diffrn 2.057
_exptl_crystal_density_method 'not measured'
_exptl_crystal_F_000 1152
_exptl_crystal_size_max 0.60
_exptl_crystal_size_mid 0.40
_exptl_crystal_size_min 0.10
_refine_diff_density_max 2.373
_refine_diff_density_min -2.260
_refine_diff_density_rms 0.165
_refine_ls_extinction_method none
_refine_ls_goodness_of_fit_ref 1.044
_refine_ls_hydrogen_treatment constr
_refine_ls_matrix_type full
_refine_ls_number_parameters 472
_refine_ls_number_reflns 8419
_refine_ls_number_restraints 0
_refine_ls_restrained_S_all 1.044
_refine_ls_R_factor_all 0.0446
_refine_ls_R_factor_gt 0.0324
_refine_ls_shift/su_max 0.002
_refine_ls_shift/su_mean 0.000
_refine_ls_structure_factor_coef Fsqd
_refine_ls_weighting_details 'calc w=1/[\s^2^(Fo^2^)+(0.0387P)^2^+0.0000P] where P=(Fo^2^+2Fc^2^)/3'
_refine_ls_weighting_scheme calc
_refine_ls_wR_factor_gt 0.0742
_refine_ls_wR_factor_ref 0.0771
_reflns_number_gt 6954
_reflns_number_total 8419
_reflns_threshold_expression >2\s(I)
_cod_data_source_file om100201x_si_002.cif
_cod_data_source_block trans-PtCl2(cis-DHDAMe)2
_cod_original_cell_volume 1927.9(9)
_cod_original_sg_symbol_Hall -p_1
_cod_original_sg_symbol_H-M p_-1
_cod_database_code 4065926

loop_
_symmetry_equiv_pos_as_xyz
'x, y, z'
'-x, -y, -z'

loop_
_atom_site_label
_atom_site_type_symbol
_atom_site_fract_x
_atom_site_fract_y
_atom_site_fract_z
_atom_site_U_iso_or_equiv
_atom_site_adp_type
_atom_site_occupancy
_atom_site_symmetry_multiplicity
_atom_site_calc_flag
_atom_site_refinement_flags
Pt1 Pt 0.052727(16) 0.173185(13) 0.207823(13) 0.01144(6) Uani 1 1 d .
As2 As -0.02010(4) 0.31230(3) 0.44383(3) 0.01224(10) Uani 1 1 d .
As3 As 0.00267(4) 0.20504(3) 0.05813(3) 0.01094(10) Uani 1 1 d .
As4 As -0.08802(5) 0.40385(3) 0.16963(3) 0.01285(10) Uani 1 1 d .
As5 As 0.11745(4) 0.14043(3) 0.35603(3) 0.01115(10) Uani 1 1 d .
Cl6 Cl -0.17754(12) 0.09689(10) 0.17879(10) 0.0240(3) Uani 1 1 d .
Cl7 Cl 0.28376(12) 0.24584(10) 0.23296(10) 0.0250(3) Uani 1 1 d .
O8 O 0.2631(3) 0.5386(2) 0.5849(2) 0.0194(7) Uani 1 1 d .
O9 O -0.2020(3) 0.1422(2) 0.5455(2) 0.0179(7) Uani 1 1 d .
O10 O 0.2368(3) 0.3332(3) -0.0185(3) 0.0206(7) Uani 1 1 d .
O11 O 0.4599(3) 0.4149(2) 0.5503(3) 0.0223(8) Uani 1 1 d .
O12 O -0.3816(3) 0.0266(2) -0.0654(3) 0.0198(7) Uani 1 1 d .
O13 O 0.3408(3) 0.4724(2) 0.1347(2) 0.0185(7) Uani 1 1 d .
O14 O -0.0825(3) -0.0956(2) 0.3032(3) 0.0201(7) Uani 1 1 d .
O15 O 0.1889(3) 0.6205(2) 0.2404(3) 0.0209(8) Uani 1 1 d .
O16 O 0.2991(4) 0.4475(3) 0.6845(3) 0.0251(8) Uani 1 1 d .
O17 O -0.4117(3) 0.2971(3) 0.0746(3) 0.0237(8) Uani 1 1 d .
O18 O -0.4324(3) 0.2161(3) -0.0840(3) 0.0202(7) Uani 1 1 d .
O19 O 0.1592(4) 0.5856(2) 0.0799(3) 0.0234(8) Uani 1 1 d .
O20 O -0.2765(3) 0.0656(3) -0.1685(3) 0.0239(8) Uani 1 1 d .
O21 O -0.3287(3) 0.0662(3) 0.3793(3) 0.0199(7) Uani 1 1 d .
O22 O -0.1618(4) -0.0640(3) 0.4270(3) 0.0223(8) Uani 1 1 d .
O23 O 0.4338(4) 0.2412(3) 0.5310(3) 0.0389(11) Uani 1 1 d .
C24 C 0.4648(5) 0.5105(4) 0.1145(4) 0.0245(11) Uani 1 1 d .
H1 H 0.4934 0.4495 0.0950 0.037 Uiso 1 1 calc R
H2 H 0.5388 0.5720 0.1749 0.037 Uiso 1 1 calc R
H3 H 0.4459 0.5359 0.0600 0.037 Uiso 1 1 calc R
C25 C -0.0534(5) 0.3814(4) 0.5632(4) 0.0194(10) Uani 1 1 d .
H4 H -0.1524 0.3636 0.5449 0.029 Uiso 1 1 calc R
H5 H -0.0017 0.4620 0.5907 0.029 Uiso 1 1 calc R
H6 H -0.0227 0.3531 0.6137 0.029 Uiso 1 1 calc R
C26 C -0.4851(5) -0.0751(4) -0.1476(4) 0.0250(11) Uani 1 1 d .
H7 H -0.5366 -0.0575 -0.1999 0.037 Uiso 1 1 calc R
H8 H -0.5490 -0.1162 -0.1234 0.037 Uiso 1 1 calc R
H9 H -0.4398 -0.1205 -0.1751 0.037 Uiso 1 1 calc R
C27 C -0.5802(5) 0.1881(4) -0.1181(4) 0.0318(14) Uani 1 1 d .
H10 H -0.6239 0.1332 -0.0942 0.048 Uiso 1 1 calc R
H11 H -0.6207 0.1571 -0.1915 0.048 Uiso 1 1 calc R
H12 H -0.5958 0.2550 -0.0917 0.048 Uiso 1 1 calc R
C28 C -0.1004(4) -0.0312(3) 0.3797(3) 0.0140(9) Uani 1 1 d .
C29 C 0.0674(4) 0.4353(3) 0.1259(3) 0.0115(9) Uani 1 1 d .
C30 C -0.0886(4) 0.1587(3) 0.4331(3) 0.0104(8) Uani 1 1 d .
C31 C -0.2852(4) 0.0893(4) -0.0876(3) 0.0146(9) Uani 1 1 d .
C32 C -0.1349(5) -0.2126(3) 0.2835(4) 0.0257(12) Uani 1 1 d .
H13 H -0.0703 -0.2259 0.3323 0.039 Uiso 1 1 calc R
H14 H -0.1448 -0.2551 0.2157 0.039 Uiso 1 1 calc R
H15 H -0.2252 -0.2359 0.2890 0.039 Uiso 1 1 calc R
C33 C -0.2102(5) 0.1213(3) 0.4606(4) 0.0140(9) Uani 1 1 d .
C34 C -0.4516(5) 0.0217(5) 0.3989(4) 0.0293(12) Uani 1 1 d .
H16 H -0.4427 -0.0307 0.4297 0.044 Uiso 1 1 calc R
H17 H -0.5328 -0.0166 0.3358 0.044 Uiso 1 1 calc R
H18 H -0.4624 0.0824 0.4445 0.044 Uiso 1 1 calc R
C35 C 0.2560(5) 0.4487(4) 0.6033(4) 0.0162(10) Uani 1 1 d .
C36 C 0.1082(4) 0.3579(3) 0.0846(3) 0.0131(9) Uani 1 1 d .
C37 C 0.6074(5) 0.4540(4) 0.6045(4) 0.0241(11) Uani 1 1 d .
H19 H 0.6237 0.4435 0.6675 0.036 Uiso 1 1 calc R
H20 H 0.6530 0.5329 0.6189 0.036 Uiso 1 1 calc R
H21 H 0.6450 0.4120 0.5637 0.036 Uiso 1 1 calc R
C38 C 0.2341(4) 0.2790(3) 0.4725(3) 0.0138(9) Uani 1 1 d .
C39 C -0.0351(4) 0.0884(3) 0.3961(3) 0.0106(8) Uani 1 1 d .
C40 C 0.1760(4) 0.3444(3) 0.5084(3) 0.0122(9) Uani 1 1 d .
C41 C 0.2148(5) 0.0461(4) 0.3553(4) 0.0166(10) Uani 1 1 d .
H22 H 0.2258 0.0292 0.4150 0.025 Uiso 1 1 calc R
H23 H 0.3061 0.0839 0.3554 0.025 Uiso 1 1 calc R
H24 H 0.1623 -0.0229 0.2952 0.025 Uiso 1 1 calc R
C42 C 0.1433(5) 0.5545(4) 0.1436(4) 0.0158(10) Uani 1 1 d .
C43 C -0.1838(4) 0.1939(3) 0.0022(3) 0.0115(9) Uani 1 1 d .
C44 C 0.2675(6) 0.7373(4) 0.2645(4) 0.0321(14) Uani 1 1 d .
H25 H 0.3451 0.7449 0.2426 0.048 Uiso 1 1 calc R
H26 H 0.3029 0.7794 0.3369 0.048 Uiso 1 1 calc R
H27 H 0.2072 0.7660 0.2300 0.048 Uiso 1 1 calc R
C45 C 0.0314(5) 0.1121(3) -0.0497(3) 0.0173(10) Uani 1 1 d .
H28 H 0.0238 0.1401 -0.1028 0.026 Uiso 1 1 calc R
H29 H -0.0386 0.0361 -0.0765 0.026 Uiso 1 1 calc R
H30 H 0.1237 0.1128 -0.0246 0.026 Uiso 1 1 calc R
C46 C -0.3645(5) 0.2638(3) 0.0150(4) 0.0156(9) Uani 1 1 d .
C47 C -0.1495(5) 0.5166(4) 0.1453(4) 0.0192(10) Uani 1 1 d .
H31 H -0.1648 0.5089 0.0762 0.029 Uiso 1 1 calc R
H32 H -0.0785 0.5905 0.1916 0.029 Uiso 1 1 calc R
H33 H -0.2359 0.5068 0.1559 0.029 Uiso 1 1 calc R
C48 C -0.2174(4) 0.2747(3) 0.0457(3) 0.0118(9) Uani 1 1 d .
C49 C 0.2327(5) 0.3843(4) 0.0590(4) 0.0153(9) Uani 1 1 d .
C50 C 0.3409(5) 0.6437(4) 0.6726(4) 0.0244(12) Uani 1 1 d .
H34 H 0.2871 0.6512 0.7147 0.037 Uiso 1 1 calc R
H35 H 0.3586 0.7052 0.6507 0.037 Uiso 1 1 calc R
H36 H 0.4291 0.6452 0.7110 0.037 Uiso 1 1 calc R
C51 C 0.3865(5) 0.3076(4) 0.5207(4) 0.0201(10) Uani 1 1 d .

loop_
_atom_site_aniso_label
_atom_site_aniso_U_11
_atom_site_aniso_U_22
_atom_site_aniso_U_33
_atom_site_aniso_U_23
_atom_site_aniso_U_13
_atom_site_aniso_U_12
Pt1 0.01115(9) 0.01164(9) 0.01183(10) 0.00519(7) 0.00357(7) 0.00527(7)
As2 0.0119(2) 0.0114(2) 0.0135(2) 0.00523(17) 0.00301(19) 0.00628(19)
As3 0.0117(2) 0.0098(2) 0.0116(2) 0.00433(17) 0.00393(19) 0.00531(18)
As4 0.0135(2) 0.0127(2) 0.0126(2) 0.00414(17) 0.00561(19) 0.00603(19)
As5 0.0107(2) 0.0122(2) 0.0116(2) 0.00463(17) 0.00383(19) 0.00643(19)
Cl6 0.0120(5) 0.0365(7) 0.0215(7) 0.0175(5) 0.0031(5) 0.0048(5)
Cl7 0.0133(5) 0.0345(6) 0.0331(8) 0.0206(6) 0.0096(5) 0.0099(5)
O8 0.0176(17) 0.0116(15) 0.0186(19) 0.0014(13) 0.0005(15) 0.0027(14)
O9 0.0190(17) 0.0226(16) 0.0144(19) 0.0090(14) 0.0072(15) 0.0091(15)
O10 0.0213(17) 0.0217(16) 0.0167(19) 0.0027(14) 0.0104(15) 0.0080(15)
O11 0.0109(16) 0.0180(16) 0.027(2) 0.0066(15) -0.0003(15) 0.0011(14)
O12 0.0167(17) 0.0190(16) 0.0172(19) 0.0069(14) 0.0031(15) 0.0025(15)
O13 0.0123(16) 0.0205(16) 0.0182(19) 0.0045(14) 0.0078(14) 0.0022(14)
O14 0.0272(19) 0.0125(15) 0.020(2) 0.0032(13) 0.0099(16) 0.0093(15)
O15 0.0259(19) 0.0138(15) 0.0180(19) 0.0026(13) 0.0100(16) 0.0040(15)
O16 0.030(2) 0.0214(17) 0.014(2) 0.0044(14) 0.0039(17) 0.0042(16)
O17 0.0167(17) 0.0264(17) 0.026(2) 0.0070(15) 0.0081(16) 0.0090(16)
O18 0.0114(16) 0.0248(17) 0.020(2) 0.0066(14) 0.0013(15) 0.0085(15)
O19 0.035(2) 0.0168(16) 0.017(2) 0.0097(14) 0.0099(17) 0.0064(16)
O20 0.0216(18) 0.0272(18) 0.016(2) 0.0016(15) 0.0080(16) 0.0067(16)
O21 0.0085(15) 0.0294(18) 0.0164(19) 0.0098(14) 0.0025(14) 0.0020(15)
O22 0.030(2) 0.0170(16) 0.026(2) 0.0125(15) 0.0167(17) 0.0093(16)
O23 0.0193(19) 0.0255(19) 0.054(3) 0.0078(18) -0.0053(19) 0.0105(17)
C24 0.010(2) 0.034(3) 0.027(3) 0.015(2) 0.006(2) 0.003(2)
C25 0.022(2) 0.015(2) 0.020(3) 0.0026(19) 0.010(2) 0.008(2)
C26 0.019(3) 0.015(2) 0.028(3) 0.004(2) 0.001(2) 0.001(2)
C27 0.008(2) 0.030(3) 0.037(4) 0.004(2) -0.008(2) 0.004(2)
C28 0.013(2) 0.017(2) 0.012(2) 0.0049(18) 0.0006(19) 0.011(2)
C29 0.011(2) 0.014(2) 0.012(2) 0.0080(17) 0.0044(19) 0.0063(18)
C30 0.0062(19) 0.012(2) 0.009(2) 0.0051(17) -0.0011(17) 0.0010(18)
C31 0.009(2) 0.019(2) 0.014(3) 0.0048(18) 0.0018(19) 0.0071(19)
C32 0.030(3) 0.012(2) 0.032(3) 0.006(2) 0.008(3) 0.011(2)
C33 0.014(2) 0.012(2) 0.020(3) 0.0079(18) 0.007(2) 0.0077(19)
C34 0.010(2) 0.046(3) 0.030(3) 0.019(3) 0.011(2) 0.003(2)
C35 0.012(2) 0.018(2) 0.016(3) 0.0046(19) 0.004(2) 0.005(2)
C36 0.014(2) 0.014(2) 0.013(2) 0.0071(17) 0.0038(19) 0.0067(19)
C37 0.009(2) 0.032(3) 0.020(3) 0.006(2) -0.001(2) 0.005(2)
C38 0.011(2) 0.015(2) 0.012(2) 0.0054(18) 0.0009(19) 0.0036(19)
C39 0.011(2) 0.0115(19) 0.008(2) 0.0041(16) 0.0016(18) 0.0052(18)
C40 0.010(2) 0.013(2) 0.009(2) 0.0052(17) 0.0027(18) -0.0004(18)
C41 0.019(2) 0.018(2) 0.022(3) 0.0114(19) 0.012(2) 0.012(2)
C42 0.015(2) 0.017(2) 0.018(3) 0.0061(19) 0.008(2) 0.008(2)
C43 0.009(2) 0.014(2) 0.011(2) 0.0058(17) 0.0039(18) 0.0038(18)
C44 0.037(3) 0.007(2) 0.034(4) -0.003(2) 0.018(3) -0.006(2)
C45 0.022(2) 0.013(2) 0.017(3) 0.0032(18) 0.009(2) 0.008(2)
C46 0.015(2) 0.010(2) 0.018(3) 0.0056(18) 0.003(2) 0.0028(19)
C47 0.022(2) 0.016(2) 0.022(3) 0.0043(19) 0.011(2) 0.012(2)
C48 0.010(2) 0.013(2) 0.010(2) 0.0053(17) 0.0029(18) 0.0011(18)
C49 0.013(2) 0.018(2) 0.021(3) 0.0127(19) 0.008(2) 0.008(2)
C50 0.018(2) 0.016(2) 0.028(3) 0.000(2) 0.007(2) 0.003(2)
C51 0.022(3) 0.027(2) 0.013(3) 0.006(2) 0.006(2) 0.014(2)

loop_
_atom_type_symbol
_atom_type_description
_atom_type_scat_dispersion_real
_atom_type_scat_dispersion_imag
_atom_type_scat_source
C C 0.0033 0.0016 'International Tables Vol C Tables 4.2.6.8 and 6.1.1.4'
H H 0.0000 0.0000 'International Tables Vol C Tables 4.2.6.8 and 6.1.1.4'
As As 0.0499 2.0058 'International Tables Vol C Tables 4.2.6.8 and 6.1.1.4'
O O 0.0106 0.0060 'International Tables Vol C Tables 4.2.6.8 and 6.1.1.4'
Pt Pt -1.7033 8.3905 'International Tables Vol C Tables 4.2.6.8 and 6.1.1.4'
Cl Cl 0.1484 0.1585 'International Tables Vol C Tables 4.2.6.8 and 6.1.1.4'

loop_
_geom_angle_atom_site_label_1
_geom_angle_atom_site_label_2
_geom_angle_atom_site_label_3
_geom_angle
Cl6 Pt1 Cl7 178.32(4)
Cl6 Pt1 As5 92.44(4)
Cl7 Pt1 As5 88.21(4)
Cl6 Pt1 As3 91.22(4)
Cl7 Pt1 As3 88.08(4)
As5 Pt1 As3 175.855(15)
C40 As2 C30 95.08(17)
C40 As2 C25 99.02(19)
C30 As2 C25 98.56(18)
C45 As3 C36 107.92(18)
C45 As3 C43 106.22(19)
C36 As3 C43 100.38(18)
C45 As3 Pt1 116.04(15)
C36 As3 Pt1 110.93(14)
C43 As3 Pt1 114.04(13)
C47 As4 C29 98.37(18)
C47 As4 C48 99.63(19)
C29 As4 C48 95.50(17)
C41 As5 C39 109.57(18)
C41 As5 C38 106.81(19)
C39 As5 C38 99.31(18)
C41 As5 Pt1 115.39(14)
C39 As5 Pt1 113.37(13)
C38 As5 Pt1 111.03(14)
C35 O8 C50 115.0(4)
C51 O11 C37 115.8(4)
C31 O12 C26 115.7(4)
C49 O13 C24 115.5(3)
C28 O14 C32 115.5(4)
C42 O15 C44 114.1(4)
C46 O18 C27 115.1(4)
C33 O21 C34 115.0(4)
O13 C24 H1 109.5
O13 C24 H2 109.5
H1 C24 H2 109.5
O13 C24 H3 109.5
H1 C24 H3 109.5
H2 C24 H3 109.5
As2 C25 H4 109.5
As2 C25 H5 109.5
H4 C25 H5 109.5
As2 C25 H6 109.5
H4 C25 H6 109.5
H5 C25 H6 109.5
O12 C26 H7 109.5
O12 C26 H8 109.5
H7 C26 H8 109.5
O12 C26 H9 109.5
H7 C26 H9 109.5
H8 C26 H9 109.5
O18 C27 H10 109.5
O18 C27 H11 109.5
H10 C27 H11 109.5
O18 C27 H12 109.5
H10 C27 H12 109.5
H11 C27 H12 109.5
O22 C28 O14 125.1(4)
O22 C28 C39 124.5(4)
O14 C28 C39 110.4(4)
C36 C29 C42 120.5(4)
C36 C29 As4 123.3(3)
C42 C29 As4 116.2(3)
C39 C30 C33 121.5(4)
C39 C30 As2 121.7(3)
C33 C30 As2 116.6(3)
O20 C31 O12 125.2(4)
O20 C31 C43 123.1(4)
O12 C31 C43 111.7(4)
O14 C32 H13 109.5
O14 C32 H14 109.5
H13 C32 H14 109.5
O14 C32 H15 109.5
H13 C32 H15 109.5
H14 C32 H15 109.5
O9 C33 O21 125.0(4)
O9 C33 C30 123.5(4)
O21 C33 C30 111.4(4)
O21 C34 H16 109.5
O21 C34 H17 109.5
H16 C34 H17 109.5
O21 C34 H18 109.5
H16 C34 H18 109.5
H17 C34 H18 109.5
O16 C35 O8 125.6(4)
O16 C35 C40 122.9(4)
O8 C35 C40 111.3(4)
C29 C36 C49 122.7(4)
C29 C36 As3 119.0(3)
C49 C36 As3 118.3(3)
O11 C37 H19 109.5
O11 C37 H20 109.5
H19 C37 H20 109.5
O11 C37 H21 109.5
H19 C37 H21 109.5
H20 C37 H21 109.5
C40 C38 C51 122.0(4)
C40 C38 As5 118.7(3)
C51 C38 As5 119.3(3)
C30 C39 C28 119.6(4)
C30 C39 As5 119.4(3)
C28 C39 As5 120.8(3)
C38 C40 C35 122.3(4)
C38 C40 As2 122.8(3)
C35 C40 As2 114.9(3)
As5 C41 H22 109.5
As5 C41 H23 109.5
H22 C41 H23 109.5
As5 C41 H24 109.5
H22 C41 H24 109.5
H23 C41 H24 109.5
O19 C42 O15 124.7(4)
O19 C42 C29 124.6(4)
O15 C42 C29 110.6(4)
C48 C43 C31 123.5(4)
C48 C43 As3 119.6(3)
C31 C43 As3 116.8(3)
O15 C44 H25 109.5
O15 C44 H26 109.5
H25 C44 H26 109.5
O15 C44 H27 109.5
H25 C44 H27 109.5
H26 C44 H27 109.5
As3 C45 H28 109.5
As3 C45 H29 109.5
H28 C45 H29 109.5
As3 C45 H30 109.5
H28 C45 H30 109.5
H29 C45 H30 109.5
O17 C46 O18 125.1(4)
O17 C46 C48 122.5(4)
O18 C46 C48 112.4(4)
As4 C47 H31 109.5
As4 C47 H32 109.5
H31 C47 H32 109.5
As4 C47 H33 109.5
H31 C47 H33 109.5
H32 C47 H33 109.5
C43 C48 C46 122.1(4)
C43 C48 As4 122.8(3)
C46 C48 As4 114.2(3)
O10 C49 O13 124.5(4)
O10 C49 C36 124.6(4)
O13 C49 C36 111.0(4)
O8 C50 H34 109.5
O8 C50 H35 109.5
H34 C50 H35 109.5
O8 C50 H36 109.5
H34 C50 H36 109.5
H35 C50 H36 109.5
O23 C51 O11 125.1(5)
O23 C51 C38 124.3(4)
O11 C51 C38 110.6(4)

loop_
_geom_bond_atom_site_label_1
_geom_bond_atom_site_label_2
_geom_bond_distance
Pt1 Cl6 2.2887(12)
Pt1 Cl7 2.3074(12)
Pt1 As5 2.3761(9)
Pt1 As3 2.3785(9)
As2 C40 1.963(4)
As2 C30 1.964(4)
As2 C25 1.965(4)
As3 C45 1.926(4)
As3 C36 1.935(4)
As3 C43 1.937(4)
As4 C47 1.959(4)
As4 C29 1.962(4)
As4 C48 1.962(4)
As5 C41 1.917(4)
As5 C39 1.934(4)
As5 C38 1.947(4)
O8 C35 1.331(5)
O8 C50 1.463(5)
O9 C33 1.202(6)
O10 C49 1.200(5)
O11 C51 1.322(6)
O11 C37 1.450(5)
O12 C31 1.334(5)
O12 C26 1.448(5)
O13 C49 1.345(5)
O13 C24 1.449(5)
O14 C28 1.340(5)
O14 C32 1.447(5)
O15 C42 1.338(5)
O15 C44 1.460(5)
O16 C35 1.199(6)
O17 C46 1.201(5)
O18 C46 1.332(6)
O18 C27 1.455(5)
O19 C42 1.190(6)
O20 C31 1.206(5)
O21 C33 1.343(6)
O21 C34 1.449(5)
O22 C28 1.192(5)
O23 C51 1.207(6)
C24 H1 0.9800
C24 H2 0.9800
C24 H3 0.9800
C25 H4 0.9800
C25 H5 0.9800
C25 H6 0.9800
C26 H7 0.9800
C26 H8 0.9800
C26 H9 0.9800
C27 H10 0.9800
C27 H11 0.9800
C27 H12 0.9800
C28 C39 1.502(6)
C29 C36 1.335(5)
C29 C42 1.507(6)
C30 C39 1.343(5)
C30 C33 1.490(6)
C31 C43 1.508(6)
C32 H13 0.9800
C32 H14 0.9800
C32 H15 0.9800
C34 H16 0.9800
C34 H17 0.9800
C34 H18 0.9800
C35 C40 1.512(6)
C36 C49 1.488(6)
C37 H19 0.9800
C37 H20 0.9800
C37 H21 0.9800
C38 C40 1.328(6)
C38 C51 1.511(6)
C41 H22 0.9800
C41 H23 0.9800
C41 H24 0.9800
C43 C48 1.329(5)
C44 H25 0.9800
C44 H26 0.9800
C44 H27 0.9800
C45 H28 0.9800
C45 H29 0.9800
C45 H30 0.9800
C46 C48 1.505(6)
C47 H31 0.9800
C47 H32 0.9800
C47 H33 0.9800
C50 H34 0.9800
C50 H35 0.9800
C50 H36 0.9800

loop_
_geom_torsion_atom_site_label_1
_geom_torsion_atom_site_label_2
_geom_torsion_atom_site_label_3
_geom_torsion_atom_site_label_4
_geom_torsion
Cl6 Pt1 As3 C45 -108.75(15)
Cl7 Pt1 As3 C45 69.73(15)
As5 Pt1 As3 C45 43.3(3)
Cl6 Pt1 As3 C36 127.64(13)
Cl7 Pt1 As3 C36 -53.88(13)
As5 Pt1 As3 C36 -80.3(3)
Cl6 Pt1 As3 C43 15.20(13)
Cl7 Pt1 As3 C43 -166.33(13)
As5 Pt1 As3 C43 167.2(2)
Cl6 Pt1 As5 C41 119.58(15)
Cl7 Pt1 As5 C41 -58.87(15)
As3 Pt1 As5 C41 -32.4(3)
Cl6 Pt1 As5 C39 -7.93(13)
Cl7 Pt1 As5 C39 173.61(13)
As3 Pt1 As5 C39 -159.9(2)
Cl6 Pt1 As5 C38 -118.72(13)
Cl7 Pt1 As5 C38 62.82(13)
As3 Pt1 As5 C38 89.3(3)
C32 O14 C28 O22 -4.4(7)
C32 O14 C28 C39 176.9(4)
C47 As4 C29 C36 -149.0(4)
C48 As4 C29 C36 -48.4(4)
C47 As4 C29 C42 32.5(4)
C48 As4 C29 C42 133.1(4)
C40 As2 C30 C39 -48.7(4)
C25 As2 C30 C39 -148.6(4)
C40 As2 C30 C33 136.0(4)
C25 As2 C30 C33 36.0(4)
C26 O12 C31 O20 -2.4(6)
C26 O12 C31 C43 179.1(4)
C34 O21 C33 O9 -5.8(6)
C34 O21 C33 C30 176.9(4)
C39 C30 C33 O9 104.4(5)
As2 C30 C33 O9 -80.3(5)
C39 C30 C33 O21 -78.2(5)
As2 C30 C33 O21 97.1(4)
C50 O8 C35 O16 5.2(6)
C50 O8 C35 C40 -179.0(3)
C42 C29 C36 C49 3.3(7)
As4 C29 C36 C49 -175.2(3)
C42 C29 C36 As3 -177.4(3)
As4 C29 C36 As3 4.2(6)
C45 As3 C36 C29 154.5(4)
C43 As3 C36 C29 43.5(4)
Pt1 As3 C36 C29 -77.4(4)
C45 As3 C36 C49 -26.1(4)
C43 As3 C36 C49 -137.1(4)
Pt1 As3 C36 C49 102.0(3)
C41 As5 C38 C40 -159.3(4)
C39 As5 C38 C40 -45.5(4)
Pt1 As5 C38 C40 74.1(4)
C41 As5 C38 C51 19.3(4)
C39 As5 C38 C51 133.1(4)
Pt1 As5 C38 C51 -107.3(3)
C33 C30 C39 C28 1.3(7)
As2 C30 C39 C28 -173.8(3)
C33 C30 C39 As5 177.1(3)
As2 C30 C39 As5 2.0(5)
O22 C28 C39 C30 -28.6(7)
O14 C28 C39 C30 150.1(4)
O22 C28 C39 As5 155.7(4)
O14 C28 C39 As5 -25.6(5)
C41 As5 C39 C30 158.3(4)
C38 As5 C39 C30 46.7(4)
Pt1 As5 C39 C30 -71.2(4)
C41 As5 C39 C28 -25.9(4)
C38 As5 C39 C28 -137.6(4)
Pt1 As5 C39 C28 104.6(3)
C51 C38 C40 C35 -3.7(7)
As5 C38 C40 C35 174.8(3)
C51 C38 C40 As2 177.3(3)
As5 C38 C40 As2 -4.2(5)
O16 C35 C40 C38 -68.0(6)
O8 C35 C40 C38 116.2(5)
O16 C35 C40 As2 111.1(4)
O8 C35 C40 As2 -64.8(4)
C30 As2 C40 C38 50.2(4)
C25 As2 C40 C38 149.7(4)
C30 As2 C40 C35 -128.8(3)
C25 As2 C40 C35 -29.3(4)
C44 O15 C42 O19 -2.5(7)
C44 O15 C42 C29 178.2(4)
C36 C29 C42 O19 58.0(7)
As4 C29 C42 O19 -123.5(4)
C36 C29 C42 O15 -122.7(5)
As4 C29 C42 O15 55.8(5)
O20 C31 C43 C48 114.7(5)
O12 C31 C43 C48 -66.8(6)
O20 C31 C43 As3 -67.9(5)
O12 C31 C43 As3 110.6(3)
C45 As3 C43 C48 -156.6(4)
C36 As3 C43 C48 -44.3(4)
Pt1 As3 C43 C48 74.3(4)
C45 As3 C43 C31 25.9(4)
C36 As3 C43 C31 138.2(3)
Pt1 As3 C43 C31 -103.2(3)
C27 O18 C46 O17 -10.2(6)
C27 O18 C46 C48 171.3(4)
C31 C43 C48 C46 6.3(7)
As3 C43 C48 C46 -171.1(3)
C31 C43 C48 As4 174.3(3)
As3 C43 C48 As4 -3.1(5)
O17 C46 C48 C43 139.5(5)
O18 C46 C48 C43 -41.9(6)
O17 C46 C48 As4 -29.5(6)
O18 C46 C48 As4 149.1(3)
C47 As4 C48 C43 147.1(4)
C29 As4 C48 C43 47.6(4)
C47 As4 C48 C46 -44.0(3)
C29 As4 C48 C46 -143.5(3)
C24 O13 C49 O10 5.2(7)
C24 O13 C49 C36 -175.5(4)
C29 C36 C49 O10 -134.7(5)
As3 C36 C49 O10 46.0(6)
C29 C36 C49 O13 46.0(6)
As3 C36 C49 O13 -133.3(3)
C37 O11 C51 O23 -3.9(7)
C37 O11 C51 C38 175.6(4)
C40 C38 C51 O23 139.8(5)
As5 C38 C51 O23 -38.7(7)
C40 C38 C51 O11 -39.8(6)
As5 C38 C51 O11 141.7(3)
